data_9006846
loop_
_publ_author_name
'Holl, C. M.'
'Smyth, J. R.'
'Laustsen, H. M. S.'
'Jacobsen, S. D.'
'Downs, R. T.'

_publ_section_title
;
 Compression of witherite to 8 GPa and the crystal structure of BaCO3 II
 Sample: P = 7.05 GPa
;
_journal_name_full 'Physics and Chemistry of Minerals'
_journal_page_first 467
_journal_page_last 473
_journal_paper_doi 10.1007/s002690000087
_journal_volume 27
_journal_year 2000
_chemical_formula_sum 'C Ba O3'
_chemical_name_mineral Witherite
_space_group_IT_number 62
_symmetry_space_group_name_Hall '-P 2n 2a'
_symmetry_space_group_name_H-M 'P m c n'
_cell_angle_alpha 90
_cell_angle_beta 90
_cell_angle_gamma 90
_cell_length_a 5.251
_cell_length_b 8.868
_cell_length_c 5.762
_cell_formula_units_Z 4
_cell_volume 268.313
_database_code_amcsd 0008428
_diffrn_ambient_pressure 7.05e+06
_exptl_crystal_density_diffrn 4.885
_cod_original_formula_sum 'Ba C O3'
_cod_database_code 9006846

loop_
_space_group_symop_operation_xyz
x,y,z
1/2-x,y,z
1/2+x,-y,-z
1/2+x,1/2+y,1/2-z
1/2-x,1/2-y,1/2+z
x,1/2-y,1/2+z
-x,1/2+y,1/2-z
-x,-y,-z

loop_
_atom_site_label
_atom_site_fract_x
_atom_site_fract_y
_atom_site_fract_z
_atom_site_U_iso_or_equiv
Ba 0.25000 0.41680 0.75510 0.01100
C 0.25000 0.76800 0.90500 0.01100
O1 0.25000 0.90000 0.87500 0.01500
O2 0.46000 0.68400 0.89200 0.01400

loop_
_cod_related_entry_id
_cod_related_entry_database
_cod_related_entry_code
1 AMCSD 0008428
